data_1561743
loop_
_publ_author_name
'Feng, Xun'
'Liu, Jing'
'Li, Jin'
'Ma, Lu-Fang'
'Wang, Li-Ya'
'Ng, Seik-Weng'
'Qin, Guo-Zhan'

_publ_section_title
;
 Series of coordination polymers based on 4-(5-sulfo-quinolin-8-yloxy)
 phthalate and bipyridinyl coligands: Structure diversity and properties
;
_journal_name_full 'Journal of Solid State Chemistry'
_journal_page_first 80
_journal_page_last 89
_journal_paper_doi 10.1016/j.jssc.2015.06.018
_journal_volume 230
_journal_year 2015
_chemical_formula_moiety '0.5(C12 H12 N2), [Mn (H2 O) (C12 H10 N2) (C17 H8 N O S)], H2 O'
_chemical_formula_sum 'C35 H28 Mn N4 O10 S'
_chemical_formula_weight 751.65
_space_group_IT_number 15
_space_group_name_Hall '-C 2yc'
_space_group_name_H-M_alt 'C 1 2/c 1'
_symmetry_cell_setting monoclinic
_symmetry_space_group_name_H-M 'C 1 2/c 1'
_atom_sites_solution_hydrogens geom
_atom_sites_solution_primary direct
_atom_sites_solution_secondary difmap
_audit_creation_method SHELXL-97
_cell_angle_alpha 90.00
_cell_angle_beta 99.912(2)
_cell_angle_gamma 90.00
_cell_formula_units_Z 8
_cell_length_a 32.067(4)
_cell_length_b 8.4473(9)
_cell_length_c 26.724(3)
_cell_measurement_temperature 293(2)
_cell_volume 7130.9(14)
_computing_structure_refinement 'SHELXL-97 (Sheldrick, 1997)'
_computing_structure_solution 'SHELXS-97 (Sheldrick, 1990)'
_diffrn_ambient_temperature 293(2)
_diffrn_measured_fraction_theta_full 0.990
_diffrn_measured_fraction_theta_max 0.990
_diffrn_measurement_device_type 'Bruker SMART APEX diffractometer'
_diffrn_measurement_method '\w scans'
_diffrn_radiation_monochromator graphite
_diffrn_radiation_source 'fine-focus sealed tube'
_diffrn_radiation_type MoK\a
_diffrn_radiation_wavelength 0.71073
_diffrn_reflns_av_R_equivalents 0.0719
_diffrn_reflns_av_sigmaI/netI 0.0950
_diffrn_reflns_limit_h_max 40
_diffrn_reflns_limit_h_min -41
_diffrn_reflns_limit_k_max 10
_diffrn_reflns_limit_k_min 0
_diffrn_reflns_limit_l_max 34
_diffrn_reflns_limit_l_min 0
_diffrn_reflns_number 21419
_diffrn_reflns_theta_full 27.50
_diffrn_reflns_theta_max 27.50
_diffrn_reflns_theta_min 1.55
_exptl_absorpt_coefficient_mu 0.498
_exptl_absorpt_correction_T_max 0.9565
_exptl_absorpt_correction_T_min 0.9245
_exptl_absorpt_correction_type multi-scan
_exptl_absorpt_process_details sadabs
_exptl_crystal_colour colorless
_exptl_crystal_density_diffrn 1.467
_exptl_crystal_density_method 'not measured'
_exptl_crystal_description block
_exptl_crystal_F_000 3256
_exptl_crystal_size_max 0.16
_exptl_crystal_size_mid 0.12
_exptl_crystal_size_min 0.09
_refine_diff_density_max 0.722
_refine_diff_density_min -0.391
_refine_diff_density_rms 0.070
_refine_ls_extinction_method none
_refine_ls_goodness_of_fit_ref 1.008
_refine_ls_hydrogen_treatment mixed
_refine_ls_matrix_type full
_refine_ls_number_parameters 460
_refine_ls_number_reflns 8116
_refine_ls_number_restraints 6
_refine_ls_restrained_S_all 1.011
_refine_ls_R_factor_all 0.1150
_refine_ls_R_factor_gt 0.0549
_refine_ls_shift/su_max 0.001
_refine_ls_shift/su_mean 0.000
_refine_ls_structure_factor_coef Fsqd
_refine_ls_weighting_details 'calc w=1/[\s^2^(Fo^2^)+(0.0699P)^2^+0.0000P] where P=(Fo^2^+2Fc^2^)/3'
_refine_ls_weighting_scheme calc
_refine_ls_wR_factor_gt 0.1490
_refine_ls_wR_factor_ref 0.1700
_reflns_number_gt 4247
_reflns_number_total 8116
_reflns_threshold_expression >2sigma(I)
_cod_data_source_file JSSC-2015-230-80.CIF
_cod_data_source_block mn-sr
_cod_depositor_comments
;
The following automatic conversions were performed:

data item '_symmetry_cell_setting' value 'Monoclinic' was changed to
'monoclinic' in accordance with the built-in table derived from the
CIF Core dictionary named 'cif_core.dic' version 2.4.5 last updated
on 2014-11-21.

Automatic conversion script
Id: cif_fix_values 8369 2020-08-20 11:38:08Z andrius 
;
_cod_original_sg_symbol_H-M C2/c
_cod_database_code 1561743

loop_
_symmetry_equiv_pos_as_xyz
'x, y, z'
'-x, y, -z+1/2'
'x+1/2, y+1/2, z'
'-x+1/2, y+1/2, -z+1/2'
'-x, -y, -z'
'x, -y, z-1/2'
'-x+1/2, -y+1/2, -z'
'x+1/2, -y+1/2, z-1/2'

loop_
_atom_site_label
_atom_site_type_symbol
_atom_site_fract_x
_atom_site_fract_y
_atom_site_fract_z
_atom_site_U_iso_or_equiv
_atom_site_adp_type
_atom_site_occupancy
_atom_site_symmetry_multiplicity
_atom_site_calc_flag
_atom_site_refinement_flags
_atom_site_disorder_assembly
_atom_site_disorder_group
Mn1 Mn 0.196831(16) 0.24266(6) 0.737136(19) 0.02495(16) Uani 1 1 d . . .
S1 S 0.11090(4) 1.25229(18) 1.02822(6) 0.0757(5) Uani 1 1 d . . .
O1 O 0.10116(9) 0.5263(3) 0.69848(10) 0.0507(8) Uani 1 1 d . . .
O2 O 0.13194(7) 0.3157(3) 0.73755(9) 0.0325(6) Uani 1 1 d . . .
O3 O 0.20955(7) 0.4928(3) 0.73484(9) 0.0330(6) Uani 1 1 d . . .
O4 O 0.23624(7) 0.7254(3) 0.76284(9) 0.0306(6) Uani 1 1 d . . .
O5 O 0.08500(9) 0.7092(3) 0.88469(11) 0.0544(9) Uani 1 1 d . . .
O6 O 0.07009(10) 1.3035(4) 1.03660(16) 0.0888(13) Uani 1 1 d . . .
O7 O 0.13610(12) 1.1887(6) 1.07356(16) 0.1099(16) Uani 1 1 d . . .
O8 O 0.13385(12) 1.3681(5) 1.00311(17) 0.1063(16) Uani 1 1 d . . .
O1W O 0.18584(8) -0.0068(3) 0.73411(10) 0.0417(7) Uani 1 1 d . . .
H12 H 0.1653 -0.0471 0.7145 0.062 Uiso 1 1 d R . .
H11 H 0.2029 -0.0797 0.7448 0.062 Uiso 1 1 d R . .
O2W O 0.12514(12) -0.1700(4) 0.67391(14) 0.0957(13) Uani 1 1 d U . .
H21 H 0.1177 -0.2603 0.6822 0.144 Uiso 1 1 d R . .
H22 H 0.1287 -0.1733 0.6435 0.144 Uiso 1 1 d R . .
N1 N 0.05763(12) 1.0001(6) 0.85047(15) 0.0673(12) Uani 1 1 d . . .
N2 N 0.19105(9) 0.2373(3) 0.64877(11) 0.0319(7) Uani 1 1 d . . .
N3 N 0.20831(9) 0.2257(3) 0.82299(11) 0.0314(7) Uani 1 1 d . . .
N4 N 0.06822(11) 0.3142(5) 0.62952(14) 0.0532(10) Uani 1 1 d . . .
H4 H 0.0812 0.3796 0.6528 0.064 Uiso 1 1 calc R . .
C1 C 0.12271(11) 0.4606(4) 0.73619(13) 0.0291(8) Uani 1 1 d . . .
C2 C 0.13630(10) 0.5620(4) 0.78261(12) 0.0259(8) Uani 1 1 d . . .
C3 C 0.10668(11) 0.5913(4) 0.81358(14) 0.0361(9) Uani 1 1 d . . .
H3 H 0.0803 0.5428 0.8066 0.043 Uiso 1 1 calc R . .
C4 C 0.11599(12) 0.6912(5) 0.85450(15) 0.0372(9) Uani 1 1 d . . .
C5 C 0.15435(11) 0.7691(5) 0.86501(15) 0.0399(10) Uani 1 1 d . . .
H5 H 0.1604 0.8380 0.8925 0.048 Uiso 1 1 calc R . .
C6 C 0.18352(11) 0.7417(4) 0.83359(13) 0.0324(8) Uani 1 1 d . . .
H6 H 0.2094 0.7944 0.8400 0.039 Uiso 1 1 calc R . .
C7 C 0.17560(10) 0.6384(4) 0.79290(13) 0.0260(8) Uani 1 1 d . . .
C8 C 0.20919(10) 0.6142(4) 0.76095(12) 0.0246(8) Uani 1 1 d . . .
C9 C 0.07599(12) 0.9865(5) 0.89988(15) 0.0415(10) Uani 1 1 d . . .
C10 C 0.09031(12) 0.8360(5) 0.91827(16) 0.0407(10) Uani 1 1 d . . .
C11 C 0.10845(13) 0.8129(6) 0.96709(18) 0.0517(12) Uani 1 1 d . . .
H11A H 0.1169 0.7122 0.9787 0.062 Uiso 1 1 calc R . .
C12 C 0.11447(13) 0.9445(6) 1.00048(17) 0.0530(12) Uani 1 1 d . . .
H12A H 0.1275 0.9298 1.0340 0.064 Uiso 1 1 calc R . .
C13 C 0.10159(12) 1.0906(5) 0.98445(17) 0.0462(11) Uani 1 1 d . . .
C14 C 0.08104(12) 1.1172(5) 0.93353(17) 0.0458(11) Uani 1 1 d . . .
C15 C 0.06565(15) 1.2638(6) 0.9133(2) 0.0659(15) Uani 1 1 d . . .
H15 H 0.0684 1.3536 0.9338 0.079 Uiso 1 1 calc R . .
C16 C 0.04673(18) 1.2741(7) 0.8639(3) 0.0807(18) Uani 1 1 d . . .
H16 H 0.0357 1.3698 0.8504 0.097 Uiso 1 1 calc R . .
C17 C 0.04416(18) 1.1408(10) 0.8342(2) 0.0863(19) Uani 1 1 d . . .
H17 H 0.0320 1.1508 0.8002 0.104 Uiso 1 1 calc R . .
C18 C 0.18136(12) 0.3635(4) 0.61879(14) 0.0385(9) Uani 1 1 d . . .
H18 H 0.1661 0.4452 0.6305 0.046 Uiso 1 1 calc R . .
C19 C 0.19264(12) 0.3793(5) 0.57169(14) 0.0403(10) Uani 1 1 d . . .
H19 H 0.1837 0.4669 0.5516 0.048 Uiso 1 1 calc R . .
C20 C 0.21744(12) 0.2641(4) 0.55433(13) 0.0328(8) Uani 1 1 d . . .
C21 C 0.22566(13) 0.1304(5) 0.58419(14) 0.0411(10) Uani 1 1 d . . .
H21A H 0.2404 0.0461 0.5732 0.049 Uiso 1 1 calc R . .
C22 C 0.21214(13) 0.1219(4) 0.62984(14) 0.0396(10) Uani 1 1 d . . .
H22A H 0.2180 0.0300 0.6489 0.048 Uiso 1 1 calc R . .
C23 C 0.23379(13) 0.2885(5) 0.50680(14) 0.0410(10) Uani 1 1 d . . .
H23 H 0.2203 0.3641 0.4844 0.049 Uiso 1 1 calc R . .
C24 C 0.17702(12) 0.2293(5) 0.85006(14) 0.0432(10) Uani 1 1 d . . .
H24 H 0.1493 0.2286 0.8327 0.052 Uiso 1 1 calc R . .
C25 C 0.18357(12) 0.2339(5) 0.90219(14) 0.0447(11) Uani 1 1 d . . .
H25 H 0.1605 0.2368 0.9191 0.054 Uiso 1 1 calc R . .
C26 C 0.22435(11) 0.2342(4) 0.92965(13) 0.0330(9) Uani 1 1 d . . .
C27 C 0.25690(11) 0.2274(4) 0.90170(13) 0.0338(9) Uani 1 1 d . . .
H27 H 0.2849 0.2253 0.9181 0.041 Uiso 1 1 calc R . .
C28 C 0.24748(12) 0.2237(4) 0.84965(13) 0.0351(9) Uani 1 1 d . . .
H28 H 0.2699 0.2194 0.8318 0.042 Uiso 1 1 calc R . .
C29 C 0.23147(12) 0.2442(5) 0.98502(13) 0.0374(9) Uani 1 1 d . . .
H29 H 0.2077 0.2420 1.0006 0.045 Uiso 1 1 calc R . .
C30 C 0.06635(15) 0.1631(6) 0.64065(18) 0.0606(13) Uani 1 1 d . . .
H30 H 0.0785 0.1274 0.6728 0.073 Uiso 1 1 calc R . .
C31 C 0.04676(14) 0.0585(6) 0.60568(19) 0.0620(13) Uani 1 1 d . . .
H31 H 0.0456 -0.0481 0.6140 0.074 Uiso 1 1 calc R . .
C32 C 0.02886(13) 0.1089(6) 0.55875(18) 0.0518(12) Uani 1 1 d . . .
C33 C 0.03116(14) 0.2687(6) 0.54791(17) 0.0601(13) Uani 1 1 d . . .
H33 H 0.0192 0.3071 0.5161 0.072 Uiso 1 1 calc R . .
C34 C 0.05139(14) 0.3707(6) 0.58483(18) 0.0596(13) Uani 1 1 d . . .
H34 H 0.0530 0.4783 0.5780 0.072 Uiso 1 1 calc R . .
C35 C 0.00764(14) -0.0113(7) 0.52213(17) 0.0701(15) Uani 1 1 d . . .
H35 H 0.0059 -0.1137 0.5344 0.084 Uiso 1 1 calc R . .

loop_
_atom_site_aniso_label
_atom_site_aniso_U_11
_atom_site_aniso_U_22
_atom_site_aniso_U_33
_atom_site_aniso_U_23
_atom_site_aniso_U_13
_atom_site_aniso_U_12
Mn1 0.0288(3) 0.0247(3) 0.0221(3) -0.0008(2) 0.0065(2) 0.0006(2)
S1 0.0422(7) 0.0922(11) 0.0953(11) -0.0651(9) 0.0195(7) -0.0168(7)
O1 0.0667(19) 0.0379(16) 0.0386(17) -0.0035(13) -0.0164(14) 0.0040(15)
O2 0.0294(14) 0.0294(14) 0.0377(15) -0.0099(11) 0.0030(11) -0.0007(11)
O3 0.0409(15) 0.0249(13) 0.0370(15) -0.0057(11) 0.0169(12) -0.0027(12)
O4 0.0283(13) 0.0296(14) 0.0369(15) -0.0045(11) 0.0135(11) -0.0077(11)
O5 0.0490(17) 0.063(2) 0.060(2) -0.0349(16) 0.0356(15) -0.0199(15)
O6 0.053(2) 0.091(3) 0.131(4) -0.069(3) 0.040(2) -0.0093(19)
O7 0.076(3) 0.158(4) 0.086(3) -0.077(3) -0.011(2) 0.003(3)
O8 0.076(3) 0.104(3) 0.149(4) -0.067(3) 0.045(3) -0.052(2)
O1W 0.0505(16) 0.0248(14) 0.0458(17) 0.0018(12) -0.0029(13) -0.0024(13)
O2W 0.124(3) 0.068(2) 0.078(3) 0.017(2) -0.030(2) -0.040(2)
N1 0.059(3) 0.098(4) 0.046(3) -0.006(2) 0.014(2) 0.006(3)
N2 0.0413(17) 0.0315(17) 0.0243(16) -0.0012(14) 0.0094(13) 0.0015(15)
N3 0.0326(17) 0.0378(19) 0.0243(16) 0.0006(13) 0.0064(13) -0.0024(14)
N4 0.058(2) 0.054(2) 0.044(2) -0.0155(19) -0.0019(18) -0.020(2)
C1 0.029(2) 0.029(2) 0.031(2) -0.0059(16) 0.0085(16) -0.0024(16)
C2 0.0272(19) 0.0262(19) 0.0245(19) -0.0046(14) 0.0047(15) -0.0026(15)
C3 0.031(2) 0.038(2) 0.041(2) -0.0131(18) 0.0128(18) -0.0090(17)
C4 0.036(2) 0.041(2) 0.040(2) -0.0117(18) 0.0180(18) -0.0059(18)
C5 0.038(2) 0.050(3) 0.035(2) -0.0228(19) 0.0155(18) -0.013(2)
C6 0.0278(19) 0.036(2) 0.034(2) -0.0116(17) 0.0059(15) -0.0065(17)
C7 0.0277(19) 0.0230(18) 0.030(2) -0.0020(15) 0.0108(15) -0.0035(15)
C8 0.0271(19) 0.0247(19) 0.0217(18) 0.0012(14) 0.0036(15) 0.0013(15)
C9 0.033(2) 0.056(3) 0.039(2) -0.016(2) 0.0137(18) -0.008(2)
C10 0.038(2) 0.048(3) 0.043(3) -0.020(2) 0.027(2) -0.011(2)
C11 0.050(3) 0.056(3) 0.053(3) -0.009(2) 0.023(2) 0.009(2)
C12 0.040(2) 0.080(4) 0.040(3) -0.020(2) 0.010(2) 0.008(2)
C13 0.033(2) 0.060(3) 0.049(3) -0.028(2) 0.017(2) -0.003(2)
C14 0.027(2) 0.052(3) 0.061(3) -0.011(2) 0.017(2) -0.010(2)
C15 0.046(3) 0.054(3) 0.104(5) -0.003(3) 0.030(3) -0.009(3)
C16 0.070(4) 0.083(4) 0.096(5) 0.031(4) 0.031(4) 0.002(3)
C17 0.067(4) 0.136(6) 0.059(4) 0.021(4) 0.020(3) 0.010(4)
C18 0.051(2) 0.034(2) 0.032(2) 0.0019(17) 0.0091(18) 0.0107(19)
C19 0.051(3) 0.037(2) 0.032(2) 0.0066(17) 0.0036(19) 0.012(2)
C20 0.041(2) 0.031(2) 0.0268(19) 0.0014(16) 0.0066(16) -0.0030(18)
C21 0.063(3) 0.033(2) 0.031(2) 0.0002(17) 0.019(2) 0.010(2)
C22 0.061(3) 0.030(2) 0.031(2) 0.0027(17) 0.017(2) 0.003(2)
C23 0.058(3) 0.041(3) 0.025(2) 0.0070(16) 0.0095(18) 0.003(2)
C24 0.031(2) 0.072(3) 0.026(2) 0.004(2) 0.0025(16) -0.005(2)
C25 0.033(2) 0.079(3) 0.026(2) 0.001(2) 0.0120(16) -0.004(2)
C26 0.035(2) 0.038(2) 0.027(2) 0.0012(16) 0.0065(16) 0.0002(18)
C27 0.032(2) 0.044(2) 0.0239(19) -0.0051(16) 0.0013(15) 0.0022(18)
C28 0.036(2) 0.047(2) 0.0238(19) -0.0002(16) 0.0085(16) 0.0028(18)
C29 0.041(2) 0.051(2) 0.0213(19) 0.0003(18) 0.0088(15) -0.003(2)
C30 0.065(3) 0.065(3) 0.045(3) -0.002(2) -0.012(2) 0.002(3)
C31 0.057(3) 0.052(3) 0.072(4) -0.014(3) -0.004(3) -0.006(2)
C32 0.034(2) 0.059(3) 0.061(3) -0.030(2) 0.004(2) -0.009(2)
C33 0.057(3) 0.084(4) 0.036(3) -0.010(3) 0.000(2) -0.007(3)
C34 0.067(3) 0.057(3) 0.053(3) 0.004(2) 0.005(3) -0.017(3)
C35 0.049(3) 0.098(4) 0.061(3) -0.027(3) 0.002(3) 0.007(3)

loop_
_atom_type_symbol
_atom_type_description
_atom_type_scat_dispersion_real
_atom_type_scat_dispersion_imag
_atom_type_scat_source
C C 0.0033 0.0016 'International Tables Vol C Tables 4.2.6.8 and 6.1.1.4'
H H 0.0000 0.0000 'International Tables Vol C Tables 4.2.6.8 and 6.1.1.4'
N N 0.0061 0.0033 'International Tables Vol C Tables 4.2.6.8 and 6.1.1.4'
O O 0.0106 0.0060 'International Tables Vol C Tables 4.2.6.8 and 6.1.1.4'
S S 0.1246 0.1234 'International Tables Vol C Tables 4.2.6.8 and 6.1.1.4'
Mn Mn 0.3368 0.7283 'International Tables Vol C Tables 4.2.6.8 and 6.1.1.4'

loop_
_geom_angle_atom_site_label_1
_geom_angle_atom_site_label_2
_geom_angle_atom_site_label_3
_geom_angle
_geom_angle_site_symmetry_1
_geom_angle_site_symmetry_3
O1W Mn1 O4 95.23(9) . 4_546
O1W Mn1 O3 175.71(10) . .
O4 Mn1 O3 82.69(9) 4_546 .
O1W Mn1 O2 97.38(10) . .
O4 Mn1 O2 167.39(9) 4_546 .
O3 Mn1 O2 84.72(9) . .
O1W Mn1 N3 88.45(10) . .
O4 Mn1 N3 90.42(10) 4_546 .
O3 Mn1 N3 95.30(10) . .
O2 Mn1 N3 90.09(10) . .
O1W Mn1 N2 87.64(10) . .
O4 Mn1 N2 84.52(10) 4_546 .
O3 Mn1 N2 88.43(10) . .
O2 Mn1 N2 95.81(10) . .
N3 Mn1 N2 173.30(11) . .
O6 S1 O7 112.1(3) . .
O6 S1 O8 114.6(3) . .
O7 S1 O8 112.6(3) . .
O6 S1 C13 106.18(19) . .
O7 S1 C13 105.8(2) . .
O8 S1 C13 104.6(2) . .
C1 O2 Mn1 119.8(2) . .
C8 O3 Mn1 140.7(2) . .
C8 O4 Mn1 136.3(2) . 4_556
C10 O5 C4 116.0(3) . .
C17 N1 C9 117.5(5) . .
C22 N2 C18 115.8(3) . .
C22 N2 Mn1 116.1(2) . .
C18 N2 Mn1 124.0(2) . .
C28 N3 C24 116.0(3) . .
C28 N3 Mn1 121.1(2) . .
C24 N3 Mn1 122.8(2) . .
C30 N4 C34 122.1(4) . .
O1 C1 O2 123.4(3) . .
O1 C1 C2 116.9(3) . .
O2 C1 C2 119.7(3) . .
C3 C2 C7 119.1(3) . .
C3 C2 C1 117.5(3) . .
C7 C2 C1 123.1(3) . .
C4 C3 C2 120.5(3) . .
C3 C4 C5 121.3(3) . .
C3 C4 O5 116.7(3) . .
C5 C4 O5 122.0(3) . .
C4 C5 C6 118.0(3) . .
C5 C6 C7 122.2(3) . .
C6 C7 C2 118.8(3) . .
C6 C7 C8 118.8(3) . .
C2 C7 C8 122.4(3) . .
O3 C8 O4 124.0(3) . .
O3 C8 C7 120.7(3) . .
O4 C8 C7 115.3(3) . .
N1 C9 C10 118.4(4) . .
N1 C9 C14 122.4(4) . .
C10 C9 C14 119.1(4) . .
C11 C10 O5 119.9(4) . .
C11 C10 C9 121.8(4) . .
O5 C10 C9 118.3(4) . .
C10 C11 C12 119.0(5) . .
C13 C12 C11 121.1(4) . .
C12 C13 C14 120.9(4) . .
C12 C13 S1 118.9(4) . .
C14 C13 S1 120.1(4) . .
C15 C14 C9 116.7(5) . .
C15 C14 C13 125.4(4) . .
C9 C14 C13 117.9(4) . .
C16 C15 C14 119.9(5) . .
C15 C16 C17 118.9(6) . .
N1 C17 C16 124.6(6) . .
N2 C18 C19 123.7(4) . .
C18 C19 C20 119.6(3) . .
C21 C20 C19 116.4(3) . .
C21 C20 C23 123.5(3) . .
C19 C20 C23 120.1(3) . .
C22 C21 C20 120.0(4) . .
N2 C22 C21 124.1(4) . .
C23 C23 C20 125.5(5) 7_556 .
N3 C24 C25 123.6(3) . .
C24 C25 C26 120.2(3) . .
C25 C26 C27 116.4(3) . .
C25 C26 C29 120.4(3) . .
C27 C26 C29 123.2(3) . .
C28 C27 C26 119.5(3) . .
N3 C28 C27 124.3(3) . .
C29 C29 C26 126.0(4) 7_557 .
N4 C30 C31 120.6(4) . .
C32 C31 C30 120.3(5) . .
C31 C32 C33 118.1(4) . .
C31 C32 C35 117.8(5) . .
C33 C32 C35 124.1(5) . .
C32 C33 C34 119.5(4) . .
N4 C34 C33 119.4(4) . .
C35 C35 C32 126.5(8) 5_556 .

loop_
_geom_bond_atom_site_label_1
_geom_bond_atom_site_label_2
_geom_bond_distance
_geom_bond_site_symmetry_2
Mn1 O1W 2.136(2) .
Mn1 O4 2.151(2) 4_546
Mn1 O3 2.155(2) .
Mn1 O2 2.172(2) .
Mn1 N3 2.265(3) .
Mn1 N2 2.337(3) .
S1 O6 1.432(3) .
S1 O7 1.439(5) .
S1 O8 1.456(4) .
S1 C13 1.789(4) .
O1 C1 1.249(4) .
O2 C1 1.259(4) .
O3 C8 1.242(4) .
O4 C8 1.273(4) .
O4 Mn1 2.151(2) 4_556
O5 C10 1.389(4) .
O5 C4 1.392(4) .
N1 C17 1.313(7) .
N1 C9 1.355(5) .
N2 C22 1.335(4) .
N2 C18 1.337(4) .
N3 C28 1.333(4) .
N3 C24 1.334(5) .
N4 C30 1.314(6) .
N4 C34 1.313(5) .
C1 C2 1.509(5) .
C2 C3 1.385(5) .
C2 C7 1.400(4) .
C3 C4 1.373(5) .
C4 C5 1.381(5) .
C5 C6 1.380(5) .
C6 C7 1.383(5) .
C7 C8 1.499(5) .
C9 C10 1.411(6) .
C9 C14 1.415(5) .
C10 C11 1.348(6) .
C11 C12 1.418(6) .
C12 C13 1.348(6) .
C13 C14 1.424(6) .
C14 C15 1.406(6) .
C15 C16 1.358(8) .
C16 C17 1.372(8) .
C18 C19 1.375(5) .
C19 C20 1.386(5) .
C20 C21 1.382(5) .
C20 C23 1.470(5) .
C21 C22 1.365(5) .
C23 C23 1.329(7) 7_556
C24 C25 1.373(5) .
C25 C26 1.385(5) .
C26 C27 1.385(5) .
C26 C29 1.460(5) .
C27 C28 1.372(5) .
C29 C29 1.318(7) 7_557
C30 C31 1.359(6) .
C31 C32 1.355(6) .
C32 C33 1.385(6) .
C32 C35 1.491(6) .
C33 C34 1.385(6) .
C35 C35 1.215(9) 5_556
